data_2215722
loop_
_publ_author_name
'Jasinski, Jerry P.'
'Butcher, Ray J.'
'Mayekar, Anil N.'
'Narayana, B.'
'Yathirajan, H. S.'

_publ_section_title (2<i>E</i>)-1-(2,4-Dichlorophenyl)-3-[4-(diethylamino)-2-hydroxyphenyl]prop-2-en-1-one
_journal_coeditor_code AT2413
_journal_issue 11
_journal_name_full 'Acta Crystallographica Section E'
_journal_page_first o4231
_journal_page_last o4232
_journal_paper_doi 10.1107/S1600536807047666
_journal_volume 63
_journal_year 2007
_chemical_formula_iupac 'C19 H19 Cl2 N O2'
_chemical_formula_moiety 'C19 H19 Cl2 N O2'
_chemical_formula_sum 'C19 H19 Cl2 N O2'
_chemical_formula_weight 364.25
_chemical_name_systematic (2E)-1-(2,4-Dichlorophenyl)-3-[4-(diethylamino)-2-hydroxyphenyl]prop-2-en-1-one
_space_group_IT_number 14
_symmetry_cell_setting monoclinic
_symmetry_space_group_name_Hall '-P 2yn'
_symmetry_space_group_name_H-M 'P 1 21/n 1'
_atom_sites_solution_hydrogens geom
_atom_sites_solution_primary direct
_atom_sites_solution_secondary difmap
_cell_angle_alpha 90.00
_cell_angle_beta 106.012(5)
_cell_angle_gamma 90.00
_cell_formula_units_Z 4
_cell_length_a 10.6129(5)
_cell_length_b 13.9570(7)
_cell_length_c 12.6858(6)
_cell_measurement_reflns_used 3455
_cell_measurement_temperature 296
_cell_measurement_theta_max 32.4834
_cell_measurement_theta_min 4.5767
_cell_volume 1806.17(16)
_computing_cell_refinement '<i>CrysAlisPro</i> (Oxford Diffraction, 2007)'
_computing_data_collection '<i>CrysAlisPro</i> (Oxford Diffraction, 2007)'
_computing_data_reduction '<i>CrysAlisPro</i> (Oxford Diffraction, 2007)'
_computing_molecular_graphics '<i>SHELXTL</i> (Bruker, 2000)'
_computing_publication_material '<i>SHELXTL</i> (Sheldrick, 1997)'
_computing_structure_refinement '<i>SHELXL97</i> (Sheldrick, 1997)'
_computing_structure_solution '<i>SHELXS97</i> (Sheldrick, 1997)'
_diffrn_ambient_temperature 296
_diffrn_detector_area_resol_mean 10.5081
_diffrn_measured_fraction_theta_full 0.992
_diffrn_measured_fraction_theta_max 0.917
_diffrn_measurement_device_type 'Oxford Diffraction Gemini R CCD'
_diffrn_measurement_method '\f and \w'
_diffrn_radiation_monochromator graphite
_diffrn_radiation_source 'fine-focus sealed tube'
_diffrn_radiation_type MoK\a
_diffrn_radiation_wavelength 0.71073
_diffrn_reflns_av_R_equivalents 0.0539
_diffrn_reflns_av_sigmaI/netI 0.1481
_diffrn_reflns_limit_h_max 13
_diffrn_reflns_limit_h_min -15
_diffrn_reflns_limit_k_max 12
_diffrn_reflns_limit_k_min -20
_diffrn_reflns_limit_l_max 18
_diffrn_reflns_limit_l_min -18
_diffrn_reflns_number 19547
_diffrn_reflns_theta_full 25.00
_diffrn_reflns_theta_max 32.53
_diffrn_reflns_theta_min 4.58
_diffrn_standards_decay_% 0
_diffrn_standards_number 0
_exptl_absorpt_coefficient_mu 0.370
_exptl_absorpt_correction_T_max 1.00000
_exptl_absorpt_correction_T_min 0.72084
_exptl_absorpt_correction_type multi-scan
_exptl_absorpt_process_details
;
(CrysAlis RED; Oxford Diffraction, 2007)
;
_exptl_crystal_colour yellow
_exptl_crystal_density_diffrn 1.340
_exptl_crystal_density_method 'not measured'
_exptl_crystal_description chunk
_exptl_crystal_F_000 760
_exptl_crystal_size_max 0.51
_exptl_crystal_size_mid 0.35
_exptl_crystal_size_min 0.21
_refine_diff_density_max 0.340
_refine_diff_density_min -0.270
_refine_ls_extinction_method none
_refine_ls_goodness_of_fit_ref 0.826
_refine_ls_hydrogen_treatment constr
_refine_ls_matrix_type full
_refine_ls_number_parameters 210
_refine_ls_number_reflns 6017
_refine_ls_number_restraints 0
_refine_ls_restrained_S_all 0.826
_refine_ls_R_factor_all 0.1835
_refine_ls_R_factor_gt 0.0456
_refine_ls_shift/su_max 0.000
_refine_ls_shift/su_mean 0.000
_refine_ls_structure_factor_coef Fsqd
_refine_ls_weighting_details 'calc w=1/[\s^2^(Fo^2^)+(0.0576P)^2^] where P=(Fo^2^+2Fc^2^)/3'
_refine_ls_weighting_scheme calc
_refine_ls_wR_factor_gt 0.1130
_refine_ls_wR_factor_ref 0.1487
_reflns_number_gt 1867
_reflns_number_total 6017
_reflns_threshold_expression I>2\s(I)
_cod_data_source_file at2413.cif
_cod_data_source_block I
_cod_original_cell_volume 1806.17(15)
_cod_original_sg_symbol_H-M 'P 21/n'
_cod_database_code 2215722
_cod_database_fobs_code 2215722

loop_
_symmetry_equiv_pos_as_xyz
'x, y, z'
'-x+1/2, y+1/2, -z+1/2'
'-x, -y, -z'
'x-1/2, -y-1/2, z-1/2'

loop_
_atom_site_type_symbol
_atom_site_label
_atom_site_fract_x
_atom_site_fract_y
_atom_site_fract_z
_atom_site_U_iso_or_equiv
_atom_site_adp_type
_atom_site_calc_flag
_atom_site_refinement_flags
_atom_site_occupancy
Cl Cl1 0.45137(6) 0.16227(5) 0.89389(6) 0.0833(2) Uani d . 1
Cl Cl2 0.34504(7) -0.20410(5) 0.78456(5) 0.0877(3) Uani d . 1
O O1 0.70872(15) 0.19447(12) 0.79693(12) 0.0708(5) Uani d . 1
O O2 1.01216(14) 0.20094(11) 1.15772(12) 0.0671(4) Uani d . 1
H H2A 1.0729 0.2332 1.1947 0.081 Uiso calc R 1
N N 1.15746(18) -0.00593(14) 1.46912(14) 0.0704(6) Uani d . 1
C C1 0.62657(19) 0.04520(16) 0.83812(14) 0.0521(5) Uani d . 1
C C2 0.5016(2) 0.05425(16) 0.85143(15) 0.0546(5) Uani d . 1
C C3 0.4148(2) -0.02179(16) 0.83333(16) 0.0597(6) Uani d . 1
H H3A 0.3315 -0.0143 0.8427 0.072 Uiso calc R 1
C C4 0.4530(2) -0.10837(16) 0.80141(16) 0.0600(6) Uani d . 1
C C5 0.5745(2) -0.11972(18) 0.78363(17) 0.0681(7) Uani d . 1
H H5A 0.5984 -0.1778 0.7589 0.082 Uiso calc R 1
C C6 0.6597(2) -0.04327(18) 0.80330(17) 0.0662(7) Uani d . 1
H H6A 0.7425 -0.0511 0.7929 0.079 Uiso calc R 1
C C7 0.7233(2) 0.12748(16) 0.86219(17) 0.0544(5) Uani d . 1
C C8 0.8254(2) 0.12713(16) 0.96368(16) 0.0563(6) Uani d . 1
H H8A 0.8793 0.1807 0.9817 0.068 Uiso calc R 1
C C9 0.84670(18) 0.05259(16) 1.03407(15) 0.0518(5) Uani d . 1
H H9A 0.7955 -0.0010 1.0082 0.062 Uiso calc R 1
C C10 0.93474(17) 0.04148(15) 1.14228(15) 0.0496(5) Uani d . 1
C C11 1.01176(18) 0.11466(14) 1.20542(16) 0.0469(5) Uani d . 1
C C12 1.08461(18) 0.09849(15) 1.31272(16) 0.0541(5) Uani d . 1
H H12A 1.1324 0.1487 1.3528 0.065 Uiso calc R 1
C C13 1.08816(19) 0.00860(16) 1.36241(16) 0.0563(6) Uani d . 1
C C14 1.0175(2) -0.06473(16) 1.29886(18) 0.0608(6) Uani d . 1
H H14A 1.0213 -0.1262 1.3279 0.073 Uiso calc R 1
C C15 0.94212(19) -0.04778(16) 1.19390(17) 0.0577(5) Uani d . 1
H H15A 0.8934 -0.0982 1.1550 0.069 Uiso calc R 1
C C16 1.2275(3) 0.0739(2) 1.5403(2) 0.0884(8) Uani d . 1
H H16A 1.1798 0.1332 1.5188 0.106 Uiso calc R 1
H H16B 1.2302 0.0608 1.6160 0.106 Uiso calc R 1
C C17 1.3600(3) 0.0848(2) 1.5315(3) 0.1107(10) Uiso d . 1
H H17A 1.4006 0.1389 1.5743 0.166 Uiso calc R 1
H H17B 1.3577 0.0948 1.4561 0.166 Uiso calc R 1
H H17C 1.4094 0.0279 1.5582 0.166 Uiso calc R 1
C C18 1.1709(3) -0.10152(18) 1.51721(19) 0.0753(7) Uani d . 1
H H18A 1.0860 -0.1328 1.4957 0.090 Uiso calc R 1
H H18B 1.1961 -0.0952 1.5964 0.090 Uiso calc R 1
C C19 1.2693(3) -0.1652(2) 1.4854(2) 0.0872(8) Uiso d . 1
H H19A 1.2676 -0.2277 1.5165 0.131 Uiso calc R 1
H H19B 1.3554 -0.1382 1.5126 0.131 Uiso calc R 1
H H19C 1.2476 -0.1701 1.4070 0.131 Uiso calc R 1

loop_
_atom_site_aniso_label
_atom_site_aniso_U_11
_atom_site_aniso_U_22
_atom_site_aniso_U_33
_atom_site_aniso_U_12
_atom_site_aniso_U_13
_atom_site_aniso_U_23
Cl1 0.0783(4) 0.0719(5) 0.1067(5) 0.0181(3) 0.0374(4) -0.0113(4)
Cl2 0.0944(5) 0.0696(5) 0.0860(5) -0.0061(3) 0.0031(4) 0.0063(3)
O1 0.0686(10) 0.0764(11) 0.0587(9) 0.0064(8) 0.0028(7) 0.0122(8)
O2 0.0614(10) 0.0628(10) 0.0622(9) -0.0036(7) -0.0081(7) 0.0075(8)
N 0.0764(13) 0.0731(14) 0.0481(11) -0.0049(10) -0.0053(9) 0.0078(9)
C1 0.0424(11) 0.0711(15) 0.0395(10) 0.0132(10) 0.0058(8) -0.0009(10)
C2 0.0569(13) 0.0585(14) 0.0441(11) 0.0119(11) 0.0069(9) -0.0005(9)
C3 0.0518(12) 0.0699(17) 0.0556(13) 0.0125(12) 0.0121(10) 0.0092(11)
C4 0.0647(15) 0.0605(15) 0.0459(11) 0.0129(11) 0.0001(10) 0.0009(10)
C5 0.0715(17) 0.0655(16) 0.0595(14) 0.0177(13) 0.0053(11) -0.0137(11)
C6 0.0522(13) 0.0813(18) 0.0622(14) 0.0261(12) 0.0110(11) -0.0120(12)
C7 0.0459(12) 0.0675(15) 0.0477(12) 0.0085(10) 0.0096(9) -0.0007(11)
C8 0.0472(12) 0.0684(15) 0.0486(12) 0.0012(10) 0.0055(9) -0.0015(10)
C9 0.0408(11) 0.0612(14) 0.0506(12) 0.0021(9) 0.0078(9) -0.0052(10)
C10 0.0381(10) 0.0568(14) 0.0498(12) 0.0081(9) 0.0052(9) -0.0019(10)
C11 0.0389(10) 0.0479(13) 0.0514(11) 0.0088(9) 0.0081(9) 0.0030(9)
C12 0.0459(12) 0.0616(15) 0.0497(12) 0.0006(10) 0.0048(9) -0.0018(10)
C13 0.0492(12) 0.0661(15) 0.0487(12) 0.0041(10) 0.0054(9) 0.0054(10)
C14 0.0578(13) 0.0545(14) 0.0623(13) 0.0012(11) 0.0035(11) 0.0120(11)
C15 0.0489(12) 0.0561(14) 0.0624(13) 0.0016(10) 0.0059(10) -0.0007(11)
C16 0.0817(19) 0.108(2) 0.0698(16) 0.0169(16) 0.0122(14) 0.0233(15)
C18 0.0792(17) 0.0818(19) 0.0589(14) 0.0060(13) 0.0091(12) 0.0192(12)

loop_
_atom_type_symbol
_atom_type_description
_atom_type_scat_dispersion_real
_atom_type_scat_dispersion_imag
_atom_type_scat_source
C C 0.0033 0.0016 'International Tables Vol C Tables 4.2.6.8 and 6.1.1.4'
H H 0.0000 0.0000 'International Tables Vol C Tables 4.2.6.8 and 6.1.1.4'
N N 0.0061 0.0033 'International Tables Vol C Tables 4.2.6.8 and 6.1.1.4'
O O 0.0106 0.0060 'International Tables Vol C Tables 4.2.6.8 and 6.1.1.4'
Cl Cl 0.1484 0.1585 'International Tables Vol C Tables 4.2.6.8 and 6.1.1.4'

loop_
_geom_angle_atom_site_label_1
_geom_angle_atom_site_label_2
_geom_angle_atom_site_label_3
_geom_angle
C11 O2 H2A 109.5
C13 N C18 120.97(19)
C13 N C16 121.99(19)
C18 N C16 116.99(18)
C2 C1 C6 117.0(2)
C2 C1 C7 121.58(19)
C6 C1 C7 121.43(19)
C3 C2 C1 121.7(2)
C3 C2 Cl1 118.13(17)
C1 C2 Cl1 120.19(17)
C4 C3 C2 119.2(2)
C4 C3 H3A 120.4
C2 C3 H3A 120.4
C3 C4 C5 121.0(2)
C3 C4 Cl2 118.46(19)
C5 C4 Cl2 120.49(18)
C6 C5 C4 118.6(2)
C6 C5 H5A 120.7
C4 C5 H5A 120.7
C5 C6 C1 122.4(2)
C5 C6 H6A 118.8
C1 C6 H6A 118.8
O1 C7 C8 122.0(2)
O1 C7 C1 119.24(17)
C8 C7 C1 118.71(19)
C9 C8 C7 122.9(2)
C9 C8 H8A 118.6
C7 C8 H8A 118.6
C8 C9 C10 131.3(2)
C8 C9 H9A 114.3
C10 C9 H9A 114.3
C15 C10 C11 115.45(17)
C15 C10 C9 118.67(19)
C11 C10 C9 125.80(19)
O2 C11 C12 121.08(18)
O2 C11 C10 117.69(16)
C12 C11 C10 121.22(19)
C11 C12 C13 121.78(19)
C11 C12 H12A 119.1
C13 C12 H12A 119.1
N C13 C14 121.5(2)
N C13 C12 121.31(19)
C14 C13 C12 117.15(18)
C15 C14 C13 120.9(2)
C15 C14 H14A 119.5
C13 C14 H14A 119.5
C14 C15 C10 123.4(2)
C14 C15 H15A 118.3
C10 C15 H15A 118.3
C17 C16 N 111.3(2)
C17 C16 H16A 109.4
N C16 H16A 109.4
C17 C16 H16B 109.4
N C16 H16B 109.4
H16A C16 H16B 108.0
C16 C17 H17A 109.5
C16 C17 H17B 109.5
H17A C17 H17B 109.5
C16 C17 H17C 109.5
H17A C17 H17C 109.5
H17B C17 H17C 109.5
N C18 C19 115.0(2)
N C18 H18A 108.5
C19 C18 H18A 108.5
N C18 H18B 108.5
C19 C18 H18B 108.5
H18A C18 H18B 107.5
C18 C19 H19A 109.5
C18 C19 H19B 109.5
H19A C19 H19B 109.5
C18 C19 H19C 109.5
H19A C19 H19C 109.5
H19B C19 H19C 109.5

loop_
_geom_bond_atom_site_label_1
_geom_bond_atom_site_label_2
_geom_bond_distance
Cl1 C2 1.734(2)
Cl2 C4 1.734(2)
O1 C7 1.230(2)
O2 C11 1.348(2)
O2 H2A 0.8200
N C13 1.366(2)
N C18 1.458(3)
N C16 1.496(3)
C1 C2 1.388(3)
C1 C6 1.389(3)
C1 C7 1.514(3)
C2 C3 1.382(3)
C3 C4 1.371(3)
C3 H3A 0.9300
C4 C5 1.378(3)
C5 C6 1.377(3)
C5 H5A 0.9300
C6 H6A 0.9300
C7 C8 1.436(3)
C8 C9 1.349(3)
C8 H8A 0.9300
C9 C10 1.440(3)
C9 H9A 0.9300
C10 C15 1.400(3)
C10 C11 1.411(3)
C11 C12 1.386(3)
C12 C13 1.400(3)
C12 H12A 0.9300
C13 C14 1.388(3)
C14 C15 1.371(3)
C14 H14A 0.9300
C15 H15A 0.9300
C16 C17 1.448(4)
C16 H16A 0.9700
C16 H16B 0.9700
C17 H17A 0.9600
C17 H17B 0.9600
C17 H17C 0.9600
C18 C19 1.508(3)
C18 H18A 0.9700
C18 H18B 0.9700
C19 H19A 0.9600
C19 H19B 0.9600
C19 H19C 0.9600

loop_
_geom_hbond_atom_site_label_D
_geom_hbond_atom_site_label_H
_geom_hbond_atom_site_label_A
_geom_hbond_site_symmetry_A
_geom_hbond_distance_DH
_geom_hbond_distance_HA
_geom_hbond_distance_DA
_geom_hbond_angle_DHA
O2 H2A O1 4_666 0.82 1.94 2.751(2) 173.1
C12 H12A O1 4_666 0.93 2.50 3.205(3) 132.4

loop_
_geom_torsion_atom_site_label_1
_geom_torsion_atom_site_label_2
_geom_torsion_atom_site_label_3
_geom_torsion_atom_site_label_4
_geom_torsion
C6 C1 C2 C3 1.4(3)
C7 C1 C2 C3 -177.62(18)
C6 C1 C2 Cl1 -179.63(15)
C7 C1 C2 Cl1 1.3(3)
C1 C2 C3 C4 0.0(3)
Cl1 C2 C3 C4 -178.97(15)
C2 C3 C4 C5 -2.2(3)
C2 C3 C4 Cl2 177.41(15)
C3 C4 C5 C6 2.9(3)
Cl2 C4 C5 C6 -176.74(16)
C4 C5 C6 C1 -1.4(3)
C2 C1 C6 C5 -0.7(3)
C7 C1 C6 C5 178.32(19)
C2 C1 C7 O1 -75.2(3)
C6 C1 C7 O1 105.8(2)
C2 C1 C7 C8 101.6(2)
C6 C1 C7 C8 -77.4(3)
O1 C7 C8 C9 -177.0(2)
C1 C7 C8 C9 6.3(3)
C7 C8 C9 C10 -173.9(2)
C8 C9 C10 C15 -175.7(2)
C8 C9 C10 C11 7.7(4)
C15 C10 C11 O2 177.35(18)
C9 C10 C11 O2 -5.9(3)
C15 C10 C11 C12 -2.6(3)
C9 C10 C11 C12 174.15(19)
O2 C11 C12 C13 -178.17(19)
C10 C11 C12 C13 1.8(3)
C18 N C13 C14 6.4(3)
C16 N C13 C14 -176.3(2)
C18 N C13 C12 -174.1(2)
C16 N C13 C12 3.1(3)
C11 C12 C13 N -178.2(2)
C11 C12 C13 C14 1.3(3)
N C13 C14 C15 176.1(2)
C12 C13 C14 C15 -3.4(3)
C13 C14 C15 C10 2.6(4)
C11 C10 C15 C14 0.5(3)
C9 C10 C15 C14 -176.5(2)
C13 N C16 C17 -88.9(3)
C18 N C16 C17 88.5(3)
C13 N C18 C19 77.2(3)
C16 N C18 C19 -100.2(3)

loop_
_cod_related_entry_id
_cod_related_entry_database
_cod_related_entry_code
1 ChemSpider 30655344
